data_9006293
loop_
_publ_author_name
'Boisen, M. B.'
'Gibbs, G. V.'
'Bukowinski, M. S. T.'

_publ_section_title
;
 Framework silica structures generated using simulated annealing
 with a potential energy function based on an H6Si2O7 molecule
 Sample: 10
;
_journal_name_full 'Physics and Chemistry of Minerals'
_journal_page_first 269
_journal_page_last 284
_journal_volume 21
_journal_year 1994
_chemical_formula_structural SiO2
_chemical_formula_sum 'O2 Si'
_space_group_IT_number 1
_symmetry_space_group_name_Hall 'P 1'
_symmetry_space_group_name_H-M 'P 1'
_cell_angle_alpha 113.811
_cell_angle_beta 77.951
_cell_angle_gamma 76.701
_cell_length_a 4.8452
_cell_length_b 6.9852
_cell_length_c 7.0237
_cell_formula_units_Z 4
_cell_volume 199.134
_database_code_amcsd 0007875
_exptl_crystal_density_diffrn 2.004
_cod_original_formula_sum 'Si O2'
_cod_database_code 9006293
_amcsd_formula_title SiO2

loop_
_space_group_symop_operation_xyz
x,y,z

loop_
_atom_site_label
_atom_site_fract_x
_atom_site_fract_y
_atom_site_fract_z
Si1 0.56694 0.53023 0.14443
Si2 0.18157 0.63553 0.56963
Si3 0.17781 0.28153 0.16121
Si4 0.55261 0.77228 0.87133
O1 0.68108 0.64967 0.00381
O2 0.17776 0.38859 0.41568
O3 0.38732 0.37207 0.02957
O4 0.30189 0.01295 0.04855
O5 0.39291 0.62250 0.71914
O6 0.83357 0.79966 0.72185
O7 0.33606 0.71179 0.39507
O8 0.84169 0.36805 0.16267

loop_
_cod_related_entry_id
_cod_related_entry_database
_cod_related_entry_code
1 AMCSD 0007875
